data_2226650
loop_
_publ_author_name
'Lv, Quanjian'
'Wang, Jianling'

_publ_section_title
;
 (3,4-Dimethoxyphenyl)(4-fluorophenyl)methanone
;
_journal_coeditor_code RZ2456
_journal_issue 7
_journal_name_full 'Acta Crystallographica Section E'
_journal_page_first o1585
_journal_paper_doi 10.1107/S1600536810021008
_journal_volume 66
_journal_year 2010
_chemical_formula_iupac 'C15 H13 F O3'
_chemical_formula_moiety 'C15 H13 F O3'
_chemical_formula_sum 'C15 H13 F O3'
_chemical_formula_weight 260.25
_chemical_name_systematic
;
(3,4-Dimethoxyphenyl)(4-fluorophenyl)methanone
;
_space_group_IT_number 14
_symmetry_cell_setting monoclinic
_symmetry_space_group_name_Hall '-P 2ybc'
_symmetry_space_group_name_H-M 'P 1 21/c 1'
_atom_sites_solution_hydrogens geom
_atom_sites_solution_primary direct
_atom_sites_solution_secondary difmap
_audit_creation_method SHELXL-97
_cell_angle_alpha 90.00
_cell_angle_beta 108.2850(10)
_cell_angle_gamma 90.00
_cell_formula_units_Z 4
_cell_length_a 10.8926(9)
_cell_length_b 11.3632(11)
_cell_length_c 10.8369(10)
_cell_measurement_reflns_used 1872
_cell_measurement_temperature 298(2)
_cell_measurement_theta_max 26.062
_cell_measurement_theta_min 2.663
_cell_volume 1273.6(2)
_computing_cell_refinement 'SAINT (Siemens, 1996)'
_computing_data_collection 'SMART (Siemens, 1996)'
_computing_data_reduction 'SAINT (Siemens, 1996)'
_computing_molecular_graphics 'SHELXTL (Sheldrick, 2008)'
_computing_publication_material 'SHELXTL (Sheldrick, 2008)'
_computing_structure_refinement 'SHELXL97 (Sheldrick, 2008)'
_computing_structure_solution 'SHELXS97 (Sheldrick, 2008)'
_diffrn_ambient_temperature 298(2)
_diffrn_measured_fraction_theta_full 0.994
_diffrn_measured_fraction_theta_max 0.994
_diffrn_measurement_device_type 'Bruker SMART CCD area-detector'
_diffrn_measurement_method 'phi and omega scans'
_diffrn_radiation_monochromator graphite
_diffrn_radiation_source 'fine-focus sealed tube'
_diffrn_radiation_type MoK\a
_diffrn_radiation_wavelength 0.71073
_diffrn_reflns_av_R_equivalents 0.0832
_diffrn_reflns_av_sigmaI/netI 0.0808
_diffrn_reflns_limit_h_max 12
_diffrn_reflns_limit_h_min -7
_diffrn_reflns_limit_k_max 13
_diffrn_reflns_limit_k_min -13
_diffrn_reflns_limit_l_max 12
_diffrn_reflns_limit_l_min -12
_diffrn_reflns_number 6183
_diffrn_reflns_theta_full 25.01
_diffrn_reflns_theta_max 25.01
_diffrn_reflns_theta_min 1.97
_exptl_absorpt_coefficient_mu 0.104
_exptl_absorpt_correction_T_max 0.9846
_exptl_absorpt_correction_T_min 0.9520
_exptl_absorpt_correction_type multi-scan
_exptl_absorpt_process_details '(SADABS; Sheldrick, 1996)'
_exptl_crystal_colour colourless
_exptl_crystal_density_diffrn 1.357
_exptl_crystal_density_method 'not measured'
_exptl_crystal_description needle
_exptl_crystal_F_000 544
_exptl_crystal_size_max 0.48
_exptl_crystal_size_mid 0.38
_exptl_crystal_size_min 0.15
_refine_diff_density_max 0.197
_refine_diff_density_min -0.322
_refine_ls_extinction_method none
_refine_ls_goodness_of_fit_ref 1.000
_refine_ls_hydrogen_treatment constr
_refine_ls_matrix_type full
_refine_ls_number_parameters 174
_refine_ls_number_reflns 2227
_refine_ls_number_restraints 0
_refine_ls_restrained_S_all 1.000
_refine_ls_R_factor_all 0.0899
_refine_ls_R_factor_gt 0.0561
_refine_ls_shift/su_max 0.000
_refine_ls_shift/su_mean 0.000
_refine_ls_structure_factor_coef Fsqd
_refine_ls_weighting_details 'calc w=1/[\s^2^(Fo^2^)+(0.0915P)^2^+0.0000P] where P=(Fo^2^+2Fc^2^)/3'
_refine_ls_weighting_scheme calc
_refine_ls_wR_factor_gt 0.1445
_refine_ls_wR_factor_ref 0.1725
_reflns_number_gt 1391
_reflns_number_total 2227
_reflns_threshold_expression I>2sigma(I)
_cod_data_source_file rz2456.cif
_cod_data_source_block I
_cod_original_sg_symbol_H-M 'P 21/c'
_cod_database_code 2226650
_cod_database_fobs_code 2226650

loop_
_symmetry_equiv_pos_as_xyz
'x, y, z'
'-x, y+1/2, -z+1/2'
'-x, -y, -z'
'x, -y-1/2, z-1/2'

loop_
_atom_site_type_symbol
_atom_site_label
_atom_site_fract_x
_atom_site_fract_y
_atom_site_fract_z
_atom_site_U_iso_or_equiv
_atom_site_adp_type
_atom_site_calc_flag
_atom_site_refinement_flags
_atom_site_occupancy
_atom_site_disorder_assembly
_atom_site_disorder_group
F F1 0.13858(16) 0.52452(18) -0.33034(17) 0.0864(7) Uani d . 1 . .
O O1 0.46324(18) 0.62209(18) 0.24672(19) 0.0638(6) Uani d . 1 . .
O O2 0.88706(15) 0.85244(17) 0.40525(17) 0.0555(6) Uani d . 1 . .
O O3 0.86314(15) 1.01546(15) 0.23481(17) 0.0512(5) Uani d . 1 . .
C C1 0.4782(2) 0.6672(2) 0.1495(3) 0.0433(6) Uani d . 1 . .
C C2 0.5825(2) 0.7552(2) 0.1622(2) 0.0384(6) Uani d . 1 . .
C C3 0.6868(2) 0.7580(2) 0.2777(2) 0.0420(6) Uani d . 1 . .
H H3 0.6928 0.7015 0.3414 0.050 Uiso calc R 1 . .
C C4 0.7801(2) 0.8432(2) 0.2976(2) 0.0405(6) Uani d . 1 . .
C C5 0.7682(2) 0.9316(2) 0.2037(2) 0.0392(6) Uani d . 1 . .
C C6 0.6666(2) 0.9291(2) 0.0898(2) 0.0416(6) Uani d . 1 . .
H H6 0.6597 0.9865 0.0269 0.050 Uiso calc R 1 . .
C C7 0.5739(2) 0.8405(2) 0.0688(2) 0.0399(6) Uani d . 1 . .
H H7 0.5057 0.8387 -0.0086 0.048 Uiso calc R 1 . .
C C8 0.8996(3) 0.7711(3) 0.5078(3) 0.0682(9) Uani d . 1 . .
H H8A 0.8272 0.7790 0.5397 0.102 Uiso calc R 1 . .
H H8B 0.9782 0.7867 0.5768 0.102 Uiso calc R 1 . .
H H8C 0.9020 0.6925 0.4761 0.102 Uiso calc R 1 . .
C C9 0.8510(3) 1.1108(3) 0.1468(3) 0.0664(9) Uani d . 1 . .
H H9A 0.8506 1.0811 0.0637 0.100 Uiso calc R 1 . .
H H9B 0.9225 1.1637 0.1798 0.100 Uiso calc R 1 . .
H H9C 0.7715 1.1519 0.1374 0.100 Uiso calc R 1 . .
C C10 0.3889(2) 0.6332(2) 0.0193(2) 0.0396(6) Uani d . 1 . .
C C11 0.2630(2) 0.6010(2) 0.0084(3) 0.0475(7) Uani d . 1 . .
H H11 0.2355 0.6042 0.0813 0.057 Uiso calc R 1 . .
C C12 0.1782(3) 0.5644(2) -0.1084(3) 0.0545(7) Uani d . 1 . .
H H12 0.0938 0.5431 -0.1154 0.065 Uiso calc R 1 . .
C C13 0.2215(3) 0.5604(3) -0.2141(3) 0.0554(8) Uani d . 1 . .
C C14 0.3456(3) 0.5881(3) -0.2083(3) 0.0559(8) Uani d . 1 . .
H H14 0.3728 0.5816 -0.2812 0.067 Uiso calc R 1 . .
C C15 0.4290(2) 0.6260(2) -0.0911(3) 0.0462(7) Uani d . 1 . .
H H15 0.5131 0.6470 -0.0854 0.055 Uiso calc R 1 . .

loop_
_atom_site_aniso_label
_atom_site_aniso_U_11
_atom_site_aniso_U_22
_atom_site_aniso_U_33
_atom_site_aniso_U_12
_atom_site_aniso_U_13
_atom_site_aniso_U_23
F1 0.0788(12) 0.1100(15) 0.0628(12) -0.0321(12) 0.0113(9) -0.0168(10)
O1 0.0677(13) 0.0799(14) 0.0502(12) -0.0215(11) 0.0274(10) 0.0033(10)
O2 0.0450(11) 0.0706(13) 0.0473(11) -0.0113(9) 0.0094(9) 0.0127(9)
O3 0.0463(11) 0.0513(11) 0.0573(12) -0.0076(9) 0.0183(8) 0.0060(9)
C1 0.0400(14) 0.0476(15) 0.0491(16) 0.0021(12) 0.0239(12) 0.0029(12)
C2 0.0338(13) 0.0456(14) 0.0422(14) 0.0041(11) 0.0210(10) -0.0028(11)
C3 0.0398(14) 0.0480(15) 0.0446(15) 0.0002(12) 0.0223(11) 0.0055(12)
C4 0.0317(13) 0.0504(15) 0.0427(15) 0.0043(12) 0.0165(11) 0.0016(12)
C5 0.0366(13) 0.0412(14) 0.0457(15) 0.0032(12) 0.0215(11) -0.0022(11)
C6 0.0440(14) 0.0427(14) 0.0433(14) 0.0050(12) 0.0210(11) 0.0036(11)
C7 0.0353(13) 0.0463(14) 0.0402(14) 0.0060(12) 0.0148(10) -0.0010(11)
C8 0.0643(19) 0.080(2) 0.0492(17) -0.0084(17) 0.0021(14) 0.0185(16)
C9 0.076(2) 0.0543(17) 0.069(2) -0.0170(16) 0.0224(16) 0.0105(15)
C10 0.0358(13) 0.0402(14) 0.0490(16) -0.0007(11) 0.0225(11) 0.0006(11)
C11 0.0426(14) 0.0522(16) 0.0568(17) -0.0010(13) 0.0286(12) 0.0019(13)
C12 0.0389(14) 0.0595(18) 0.0688(19) -0.0084(14) 0.0223(13) -0.0028(15)
C13 0.0566(17) 0.0554(18) 0.0515(17) -0.0119(15) 0.0132(13) -0.0072(14)
C14 0.0630(18) 0.0610(18) 0.0541(18) -0.0105(15) 0.0332(14) -0.0102(14)
C15 0.0396(14) 0.0513(15) 0.0560(17) -0.0068(13) 0.0267(12) -0.0057(13)

loop_
_atom_type_symbol
_atom_type_description
_atom_type_scat_dispersion_real
_atom_type_scat_dispersion_imag
_atom_type_scat_source
C C 0.0033 0.0016 'International Tables Vol C Tables 4.2.6.8 and 6.1.1.4'
H H 0.0000 0.0000 'International Tables Vol C Tables 4.2.6.8 and 6.1.1.4'
O O 0.0106 0.0060 'International Tables Vol C Tables 4.2.6.8 and 6.1.1.4'
F F 0.0171 0.0103 'International Tables Vol C Tables 4.2.6.8 and 6.1.1.4'

loop_
_geom_angle_atom_site_label_1
_geom_angle_atom_site_label_2
_geom_angle_atom_site_label_3
_geom_angle_site_symmetry_1
_geom_angle_site_symmetry_3
_geom_angle
_geom_angle_publ_flag
C4 O2 C8 . . 117.6(2) ?
C5 O3 C9 . . 117.5(2) ?
O1 C1 C2 . . 120.3(2) ?
O1 C1 C10 . . 118.7(2) ?
C2 C1 C10 . . 120.9(2) ?
C7 C2 C3 . . 119.2(2) ?
C7 C2 C1 . . 121.9(2) ?
C3 C2 C1 . . 118.6(2) ?
C4 C3 C2 . . 120.6(2) ?
C4 C3 H3 . . 119.7 ?
C2 C3 H3 . . 119.7 ?
C3 C4 O2 . . 125.4(2) ?
C3 C4 C5 . . 119.7(2) ?
O2 C4 C5 . . 114.9(2) ?
O3 C5 C6 . . 124.7(2) ?
O3 C5 C4 . . 115.4(2) ?
C6 C5 C4 . . 119.9(2) ?
C5 C6 C7 . . 120.0(2) ?
C5 C6 H6 . . 120.0 ?
C7 C6 H6 . . 120.0 ?
C2 C7 C6 . . 120.5(2) ?
C2 C7 H7 . . 119.8 ?
C6 C7 H7 . . 119.8 ?
O2 C8 H8A . . 109.5 ?
O2 C8 H8B . . 109.5 ?
H8A C8 H8B . . 109.5 ?
O2 C8 H8C . . 109.5 ?
H8A C8 H8C . . 109.5 ?
H8B C8 H8C . . 109.5 ?
O3 C9 H9A . . 109.5 ?
O3 C9 H9B . . 109.5 ?
H9A C9 H9B . . 109.5 ?
O3 C9 H9C . . 109.5 ?
H9A C9 H9C . . 109.5 ?
H9B C9 H9C . . 109.5 ?
C11 C10 C15 . . 118.5(2) ?
C11 C10 C1 . . 118.8(2) ?
C15 C10 C1 . . 122.6(2) ?
C12 C11 C10 . . 121.2(2) ?
C12 C11 H11 . . 119.4 ?
C10 C11 H11 . . 119.4 ?
C13 C12 C11 . . 118.1(2) ?
C13 C12 H12 . . 121.0 ?
C11 C12 H12 . . 121.0 ?
F1 C13 C12 . . 118.7(2) ?
F1 C13 C14 . . 118.0(3) ?
C12 C13 C14 . . 123.2(3) ?
C13 C14 C15 . . 118.0(3) ?
C13 C14 H14 . . 121.0 ?
C15 C14 H14 . . 121.0 ?
C14 C15 C10 . . 120.9(2) ?
C14 C15 H15 . . 119.5 ?
C10 C15 H15 . . 119.5 ?

loop_
_geom_bond_atom_site_label_1
_geom_bond_atom_site_label_2
_geom_bond_site_symmetry_2
_geom_bond_distance
_geom_bond_publ_flag
F1 C13 . 1.362(3) ?
O1 C1 . 1.227(3) ?
O2 C4 . 1.370(3) ?
O2 C8 . 1.419(3) ?
O3 C5 . 1.368(3) ?
O3 C9 . 1.422(3) ?
C1 C2 . 1.488(3) ?
C1 C10 . 1.493(3) ?
C2 C7 . 1.383(3) ?
C2 C3 . 1.402(3) ?
C3 C4 . 1.370(3) ?
C3 H3 . 0.9300 ?
C4 C5 . 1.407(4) ?
C5 C6 . 1.376(3) ?
C6 C7 . 1.393(3) ?
C6 H6 . 0.9300 ?
C7 H7 . 0.9300 ?
C8 H8A . 0.9600 ?
C8 H8B . 0.9600 ?
C8 H8C . 0.9600 ?
C9 H9A . 0.9600 ?
C9 H9B . 0.9600 ?
C9 H9C . 0.9600 ?
C10 C11 . 1.388(3) ?
C10 C15 . 1.399(3) ?
C11 C12 . 1.377(4) ?
C11 H11 . 0.9300 ?
C12 C13 . 1.370(4) ?
C12 H12 . 0.9300 ?
C13 C14 . 1.370(4) ?
C14 C15 . 1.378(4) ?
C14 H14 . 0.9300 ?
C15 H15 . 0.9300 ?

loop_
_geom_hbond_atom_site_label_D
_geom_hbond_atom_site_label_H
_geom_hbond_atom_site_label_A
_geom_hbond_site_symmetry_A
_geom_hbond_distance_DH
_geom_hbond_distance_HA
_geom_hbond_distance_DA
_geom_hbond_angle_DHA
C7 H7 O1 4_575 0.93 2.58 3.343(3) 139.2

loop_
_geom_torsion_atom_site_label_1
_geom_torsion_atom_site_label_2
_geom_torsion_atom_site_label_3
_geom_torsion_atom_site_label_4
_geom_torsion_site_symmetry_1
_geom_torsion_site_symmetry_2
_geom_torsion_site_symmetry_3
_geom_torsion_site_symmetry_4
_geom_torsion
_geom_torsion_publ_flag
O1 C1 C2 C7 . . . . -153.7(3) ?
C10 C1 C2 C7 . . . . 25.5(3) ?
O1 C1 C2 C3 . . . . 20.4(3) ?
C10 C1 C2 C3 . . . . -160.4(2) ?
C7 C2 C3 C4 . . . . -0.7(4) ?
C1 C2 C3 C4 . . . . -175.1(2) ?
C2 C3 C4 O2 . . . . -178.5(2) ?
C2 C3 C4 C5 . . . . 2.7(4) ?
C8 O2 C4 C3 . . . . -3.3(4) ?
C8 O2 C4 C5 . . . . 175.4(2) ?
C9 O3 C5 C6 . . . . 4.3(3) ?
C9 O3 C5 C4 . . . . -176.1(2) ?
C3 C4 C5 O3 . . . . 177.30(19) ?
O2 C4 C5 O3 . . . . -1.6(3) ?
C3 C4 C5 C6 . . . . -3.1(4) ?
O2 C4 C5 C6 . . . . 178.1(2) ?
O3 C5 C6 C7 . . . . -179.0(2) ?
C4 C5 C6 C7 . . . . 1.4(4) ?
C3 C2 C7 C6 . . . . -0.9(3) ?
C1 C2 C7 C6 . . . . 173.2(2) ?
C5 C6 C7 C2 . . . . 0.5(3) ?
O1 C1 C10 C11 . . . . 30.4(3) ?
C2 C1 C10 C11 . . . . -148.8(2) ?
O1 C1 C10 C15 . . . . -145.9(3) ?
C2 C1 C10 C15 . . . . 34.9(3) ?
C15 C10 C11 C12 . . . . -1.0(4) ?
C1 C10 C11 C12 . . . . -177.4(2) ?
C10 C11 C12 C13 . . . . 0.2(4) ?
C11 C12 C13 F1 . . . . -179.9(2) ?
C11 C12 C13 C14 . . . . 1.6(5) ?
F1 C13 C14 C15 . . . . 179.1(2) ?
C12 C13 C14 C15 . . . . -2.4(5) ?
C13 C14 C15 C10 . . . . 1.5(4) ?
C11 C10 C15 C14 . . . . 0.2(4) ?
C1 C10 C15 C14 . . . . 176.5(2) ?

loop_
_cod_related_entry_id
_cod_related_entry_database
_cod_related_entry_code
1 ChemSpider 9251326
